data_1569234
loop_
_publ_author_name
'Zars, Ethan'
'Gravogl, Lisa'
'Gau, Michael R.'
'Carroll, Patrick J.'
'Meyer, Karsten'
'Mindiola, Daniel J.'

_publ_section_title
;
 Isostructural bridging diferrous chalcogenide cores
 [Fe<sup>II</sup>(&#x3bc;-E)Fe<sup>II</sup>] (E = O, S, Se, Te) with
 decreasing antiferromagnetic coupling down the chalcogenide series.
;
_journal_issue 24
_journal_name_full 'Chemical science'
_journal_page_first 6770
_journal_page_last 6779
_journal_paper_doi 10.1039/d3sc01094e
_journal_volume 14
_journal_year 2023
_chemical_formula_moiety 'C41 H68 Fe N3 P Te'
_chemical_formula_sum 'C41 H68 Fe N3 P Te'
_chemical_formula_weight 817.40
_space_group_crystal_system monoclinic
_space_group_IT_number 14
_space_group_name_Hall '-P 2yn'
_space_group_name_H-M_alt 'P 1 21/n 1'
_atom_sites_solution_hydrogens geom
_atom_sites_solution_primary dual
_audit_creation_date 2023-02-15
_audit_creation_method
;
Olex2 1.5
(compiled 2021.10.07 svn.r9718050b for OlexSys, GUI svn.r6410)
;
_audit_update_record
;
2023-02-16 deposited with the CCDC.	2023-05-25 downloaded from the CCDC.
;
_cell_angle_alpha 90
_cell_angle_beta 97.7035(11)
_cell_angle_gamma 90
_cell_formula_units_Z 4
_cell_length_a 10.26323(12)
_cell_length_b 24.3533(2)
_cell_length_c 16.73625(17)
_cell_measurement_reflns_used 36895
_cell_measurement_temperature 100
_cell_measurement_theta_max 27.4820
_cell_measurement_theta_min 4.2940
_cell_volume 4145.36(7)
_computing_cell_refinement 'CrysAlisPro 1.171.40.84a (Rigaku OD, 2020)'
_computing_data_collection 'CrysAlisPro 1.171.40.84a (Rigaku OD, 2020)'
_computing_data_reduction 'CrysAlisPro 1.171.40.84a (Rigaku OD, 2020)'
_computing_molecular_graphics 'Olex2 1.5 (Dolomanov et al., 2009)'
_computing_publication_material 'Olex2 1.5 (Dolomanov et al., 2009)'
_computing_structure_refinement 'SHELXL 2018/3 (Sheldrick, 2015)'
_computing_structure_solution 'SHELXT (Sheldrick, 2018)'
_diffrn_ambient_environment N~2~
_diffrn_ambient_temperature 100
_diffrn_detector 'HPC area detector'
_diffrn_detector_area_resol_mean 10.0000
_diffrn_detector_type 'HyPix 3000HE'
_diffrn_measured_fraction_theta_full 1.000
_diffrn_measured_fraction_theta_max 0.999
_diffrn_measurement_details
;
List of Runs (angles in degrees, time in seconds):

  # Type    Start    End  Width  t~exp~   \w     \q     \k     \f   Frames
#--------------------------------------------------------------------------
  1  \w    -14.00  98.00   0.50   15.00    --   20.19  30.00   0.00  224
  2  \w    -11.00  48.00   0.50   15.00    --   20.19  61.00  90.00  118
  3  \w    -11.00  48.00   0.50   15.00    --   20.19  61.00 150.00  118
  4  \w    -14.00  98.00   0.50   15.00    --   20.19  30.00 120.00  224
  5  \w    -11.00  48.00   0.50   15.00    --   20.19  61.00   0.00  118
  6  \w    -15.00  22.00   0.50   15.00    --   20.19  80.00-107.72   74
  7  \w    -11.00  48.00   0.50   15.00    --   20.19  61.00-150.00  118
  8  \w    -51.00  48.00   0.50   15.00    --  -19.56  61.00-120.00  198
  9  \w    -15.00  23.00   0.50   15.00    --   20.19  79.00  68.81   76
 10  \w    -51.00  42.00   0.50   15.00    --  -19.56  64.00 122.81  186
 11  \w    -54.00  29.00   0.50   15.00    --   20.19 -45.00  60.00  166
 12  \w    -22.00  16.00   0.50   15.00    --  -19.56 -80.00  72.73   76
 13  \w    -23.00  15.00   0.50   15.00    --  -19.56 -79.00   0.41   76
 14  \w    -22.00  16.00   0.50   15.00    --  -19.56 -80.00 -30.07   76
 15  \w    -22.00  16.00   0.50   15.00    --  -19.56 -80.00  39.09   76
 16  \w    -22.00  16.00   0.50   15.00    --  -19.56 -80.00  59.97   76
 17  \w    -22.00  55.00   0.50   15.00    --   20.19 -80.00 119.73  154
 18  \w    -24.00  15.00   0.50   15.00    --  -19.56 -78.00 178.90   78
 19  \w    -23.00  55.00   0.50   15.00    --   20.19 -79.00 173.02  156
 20  \w    -22.00  55.00   0.50   15.00    --   20.19 -80.00  20.71  154
 21  \w    -22.00  16.00   0.50   15.00    --  -19.56 -80.00-104.52   76
 22  \w    -22.00  16.00   0.50   15.00    --  -19.56 -80.00-164.90   76
 23  \w    -22.00  55.00   0.50   15.00    --   20.19 -80.00-137.30  154
 24  \w    -22.00  55.00   0.50   15.00    --   20.19 -80.00 -37.45  154
 25  \w    -23.00  55.00   0.50   15.00    --   20.19 -79.00 -56.18  156
 26  \w    -22.00  55.00   0.50   15.00    --   20.19 -80.00 -70.47  154
 27  \w    -22.00  55.00   0.50   15.00    --   20.19 -80.00 -10.71  154
 28  \w    -22.00  55.00   0.50   15.00    --   20.19 -80.00 -79.57  154
 29  \w    -25.00  55.00   0.50   15.00    --   20.19 -77.00-120.00  160
 30  \w    -63.00   3.00   0.50   15.00    --   20.19 -15.00 -60.00  132
 31  \w    -57.00  14.00   0.50   15.00    --   20.19 -30.00 -90.00  142
 32  \w    -57.00  14.00   0.50   15.00    --   20.19 -30.00-150.00  142
 33  \w    -57.00  14.00   0.50   15.00    --   20.19 -30.00-180.00  142
 34  \w    -63.00   3.00   0.50   15.00    --   20.19 -15.00-150.00  132
 35  \w    -63.00   3.00   0.50   15.00    --   20.19 -15.00 -30.00  132
 36  \w    -63.00   3.00   0.50   15.00    --   20.19 -15.00   0.00  132
 37  \w    -63.00   3.00   0.50   15.00    --   20.19 -15.00  60.00  132
 38  \w    -22.00  55.00   0.50   15.00    --   20.19 -80.00 128.81  154
 39  \w    -22.00  55.00   0.50   15.00    --   20.19 -80.00 163.14  154
 40  \w    -57.00  14.00   0.50   15.00    --   20.19 -30.00 150.00  142
 41  \w    -63.00   3.00   0.50   15.00    --   20.19 -15.00  90.00  132
 42  \w    -94.00   9.00   0.50   15.00    --  -19.56 -45.00 150.00  206
 43  \w    -94.00 -30.00   0.50   15.00    --  -19.56 -45.00-150.00  128
;
_diffrn_measurement_device '\k-geometry diffractometer'
_diffrn_measurement_device_type 'Rigaku XtaLAB Synergy-i'
_diffrn_measurement_method '\w scans'
_diffrn_orient_matrix_type 'CrysAlisPro convention (1999,Acta A55,543-557)'
_diffrn_orient_matrix_UB_11 0.0601565000
_diffrn_orient_matrix_UB_12 0.0125847000
_diffrn_orient_matrix_UB_13 0.0161371000
_diffrn_orient_matrix_UB_21 0.0238475000
_diffrn_orient_matrix_UB_22 -0.0256685000
_diffrn_orient_matrix_UB_23 0.0157827000
_diffrn_orient_matrix_UB_31 0.0260437000
_diffrn_orient_matrix_UB_32 -0.0055686000
_diffrn_orient_matrix_UB_33 -0.0363187000
_diffrn_radiation_monochromator mirror
_diffrn_radiation_probe x-ray
_diffrn_radiation_type 'Mo K\a'
_diffrn_radiation_wavelength 0.71073
_diffrn_reflns_av_R_equivalents 0.060
_diffrn_reflns_av_unetI/netI 0.0343
_diffrn_reflns_Laue_measured_fraction_full 1.000
_diffrn_reflns_Laue_measured_fraction_max 0.999
_diffrn_reflns_limit_h_max 13
_diffrn_reflns_limit_h_min -13
_diffrn_reflns_limit_k_max 31
_diffrn_reflns_limit_k_min -31
_diffrn_reflns_limit_l_max 21
_diffrn_reflns_limit_l_min -21
_diffrn_reflns_number 157907
_diffrn_reflns_point_group_measured_fraction_full 1.000
_diffrn_reflns_point_group_measured_fraction_max 0.999
_diffrn_reflns_theta_full 25.242
_diffrn_reflns_theta_max 27.638
_diffrn_reflns_theta_min 2.075
_diffrn_source 'micro-focus sealed X-ray tube'
_diffrn_source_type 'PhotonJet (Mo) X-ray Source'
_exptl_absorpt_coefficient_mu 1.122
_exptl_absorpt_correction_T_max 1.00000
_exptl_absorpt_correction_T_min 0.73484
_exptl_absorpt_correction_type multi-scan
_exptl_absorpt_process_details 'SCALE3 ABSPACK'
_exptl_crystal_colour red
_exptl_crystal_density_diffrn 1.310
_exptl_crystal_description prism
_exptl_crystal_F_000 1712
_exptl_crystal_size_max 0.25
_exptl_crystal_size_mid 0.23
_exptl_crystal_size_min 0.14
_refine_diff_density_max 0.661
_refine_diff_density_min -1.373
_refine_diff_density_rms 0.089
_refine_ls_extinction_method none
_refine_ls_goodness_of_fit_ref 1.078
_refine_ls_hydrogen_treatment constr
_refine_ls_matrix_type full
_refine_ls_number_parameters 446
_refine_ls_number_reflns 16897
_refine_ls_number_restraints 0
_refine_ls_restrained_S_all 1.078
_refine_ls_R_factor_all 0.0617
_refine_ls_R_factor_gt 0.0480
_refine_ls_shift/su_max 0.001
_refine_ls_shift/su_mean 0.000
_refine_ls_structure_factor_coef Fsqd
_refine_ls_weighting_details 'w=1/[\s^2^(Fo^2^)+(0.0865P)^2^+4.3824P] where P=(Fo^2^+2Fc^2^)/3'
_refine_ls_weighting_scheme calc
_refine_ls_wR_factor_gt 0.1401
_refine_ls_wR_factor_ref 0.1501
_reflns_Friedel_coverage 0.000
_reflns_number_gt 13750
_reflns_number_total 16897
_reflns_threshold_expression 'I > 2\s(I)'
_twin_special_details
;
Component 2 rotated by 1.1642\% 
around [-0.55 0.03 -0.83] (reciprocal) or [-0.87 0.01 -0.50] (direct)
;
_cod_data_source_file d3sc01094e2.cif
_cod_data_source_block 9698_1-Te-tbu
_cod_depositor_comments 'Adding full bibliography for 1569232--1569239.cif.'
_cod_original_cell_volume 4145.37(7)
_cod_database_code 1569234
_shelx_shelxl_version_number 2018/3
_shelx_estimated_absorpt_t_max 0.859
_shelx_estimated_absorpt_t_min 0.767
_olex2_submission_special_instructions 'No special instructions were received'
_oxdiff_exptl_absorpt_empirical_details
;
Empirical correction (ABSPACK) includes:
- Absorption correction using spherical harmonics
- Frame scaling
;
_oxdiff_exptl_absorpt_empirical_full_max 1.268
_oxdiff_exptl_absorpt_empirical_full_min 0.752
_oxdiff_twin_integration_method simultaneous
_oxdiff_twin_items 2

loop_
_space_group_symop_operation_xyz
'x, y, z'
'-x+1/2, y+1/2, -z+1/2'
'-x, -y, -z'
'x-1/2, -y-1/2, z-1/2'

loop_
_atom_site_label
_atom_site_type_symbol
_atom_site_fract_x
_atom_site_fract_y
_atom_site_fract_z
_atom_site_U_iso_or_equiv
_atom_site_adp_type
_atom_site_occupancy
_atom_site_site_symmetry_order
_atom_site_calc_flag
_atom_site_refinement_flags_posn
_atom_site_refinement_flags_adp
_atom_site_refinement_flags_occupancy
_atom_site_disorder_assembly
_atom_site_disorder_group
Fe1 Fe 0.38304(5) 0.27545(2) 0.37742(3) 0.01503(12) Uani 1 1 d . . . . .
Te1 Te 0.59743(2) 0.32178(2) 0.46809(2) 0.01979(10) Uani 1 1 d . . . . .
P1 P 0.55469(9) 0.34958(3) 0.60068(5) 0.01532(18) Uani 1 1 d . . . . .
N1 N 0.2070(3) 0.26083(11) 0.41712(18) 0.0157(6) Uani 1 1 d . . . . .
N2 N 0.3923(3) 0.19328(12) 0.39707(18) 0.0165(6) Uani 1 1 d . . . . .
N3 N 0.2704(3) 0.33850(11) 0.32618(18) 0.0154(6) Uani 1 1 d . . . . .
C1 C 0.1895(4) 0.21147(13) 0.4511(2) 0.0167(7) Uani 1 1 d . . . . .
C2 C 0.0789(4) 0.20455(14) 0.4912(2) 0.0203(7) Uani 1 1 d . . . . .
H2 H 0.065100 0.171107 0.518089 0.024 Uiso 1 1 calc R U . . .
C3 C -0.0095(4) 0.24750(15) 0.4908(2) 0.0215(7) Uani 1 1 d . . . . .
H3 H -0.081958 0.243915 0.520309 0.026 Uiso 1 1 calc R U . . .
C4 C 0.0048(4) 0.29571(14) 0.4485(2) 0.0193(7) Uani 1 1 d . . . . .
H4 H -0.059597 0.323921 0.445996 0.023 Uiso 1 1 calc R U . . .
C5 C 0.1163(4) 0.30161(13) 0.4096(2) 0.0160(6) Uani 1 1 d . . . . .
C6 C 0.1527(3) 0.34612(13) 0.3580(2) 0.0159(6) Uani 1 1 d . . . . .
C7 C 0.0907(4) 0.39431(13) 0.3252(2) 0.0176(7) Uani 1 1 d . . . . .
C8 C 0.1748(4) 0.41532(14) 0.2726(2) 0.0206(7) Uani 1 1 d . . . . .
H8 H 0.160334 0.447832 0.241294 0.025 Uiso 1 1 calc R U . . .
C9 C 0.2824(4) 0.38055(13) 0.2742(2) 0.0170(7) Uani 1 1 d . . . . .
C10 C -0.0391(4) 0.42060(14) 0.3385(2) 0.0207(7) Uani 1 1 d . . . . .
C11 C -0.0372(4) 0.43701(16) 0.4276(3) 0.0271(8) Uani 1 1 d . . . . .
H11A H -0.014667 0.404926 0.462002 0.041 Uiso 1 1 calc R U . . .
H11B H -0.124203 0.450631 0.435989 0.041 Uiso 1 1 calc R U . . .
H11C H 0.028379 0.465912 0.441379 0.041 Uiso 1 1 calc R U . . .
C12 C -0.1555(4) 0.38231(16) 0.3096(3) 0.0259(8) Uani 1 1 d . . . . .
H12A H -0.161897 0.377376 0.251045 0.039 Uiso 1 1 calc R U . . .
H12B H -0.237156 0.398629 0.322931 0.039 Uiso 1 1 calc R U . . .
H12C H -0.141500 0.346590 0.336284 0.039 Uiso 1 1 calc R U . . .
C13 C -0.0618(4) 0.47375(16) 0.2888(3) 0.0275(8) Uani 1 1 d . . . . .
H13A H 0.008440 0.500049 0.306569 0.041 Uiso 1 1 calc R U . . .
H13B H -0.146865 0.489663 0.296552 0.041 Uiso 1 1 calc R U . . .
H13C H -0.061300 0.465384 0.231534 0.041 Uiso 1 1 calc R U . . .
C14 C 0.3946(4) 0.38693(14) 0.2251(2) 0.0192(7) Uani 1 1 d . . . . .
C15 C 0.4874(4) 0.33759(15) 0.2328(2) 0.0214(7) Uani 1 1 d . . . . .
H15A H 0.529182 0.334318 0.288811 0.032 Uiso 1 1 calc R U . . .
H15B H 0.555102 0.342709 0.197421 0.032 Uiso 1 1 calc R U . . .
H15C H 0.437368 0.304114 0.217244 0.032 Uiso 1 1 calc R U . . .
C16 C 0.4725(4) 0.43891(16) 0.2526(3) 0.0297(9) Uani 1 1 d . . . . .
H16A H 0.413800 0.470809 0.246262 0.045 Uiso 1 1 calc R U . . .
H16B H 0.543713 0.443978 0.219709 0.045 Uiso 1 1 calc R U . . .
H16C H 0.509710 0.435132 0.309384 0.045 Uiso 1 1 calc R U . . .
C17 C 0.3381(5) 0.39270(19) 0.1354(3) 0.0318(9) Uani 1 1 d . . . . .
H17A H 0.289186 0.359385 0.117494 0.048 Uiso 1 1 calc R U . . .
H17B H 0.410262 0.397935 0.103303 0.048 Uiso 1 1 calc R U . . .
H17C H 0.279035 0.424454 0.128498 0.048 Uiso 1 1 calc R U . . .
C18 C 0.2930(4) 0.17246(13) 0.4384(2) 0.0170(7) Uani 1 1 d . . . . .
C19 C 0.3164(4) 0.11643(14) 0.4554(2) 0.0197(7) Uani 1 1 d . . . . .
C20 C 0.4333(4) 0.10401(14) 0.4245(2) 0.0210(7) Uani 1 1 d . . . . .
H20 H 0.475412 0.069187 0.426994 0.025 Uiso 1 1 calc R U . . .
C21 C 0.4774(4) 0.15109(13) 0.3897(2) 0.0175(7) Uani 1 1 d . . . . .
C22 C 0.2388(4) 0.07479(15) 0.4981(3) 0.0264(8) Uani 1 1 d . . . . .
C23 C 0.3062(6) 0.01821(17) 0.5000(3) 0.0419(12) Uani 1 1 d . . . . .
H23A H 0.312204 0.006113 0.444811 0.063 Uiso 1 1 calc R U . . .
H23B H 0.254540 -0.008425 0.526488 0.063 Uiso 1 1 calc R U . . .
H23C H 0.394722 0.020924 0.530107 0.063 Uiso 1 1 calc R U . . .
C24 C 0.0994(5) 0.06771(17) 0.4528(3) 0.0325(10) Uani 1 1 d . . . . .
H24A H 0.058002 0.103817 0.443338 0.049 Uiso 1 1 calc R U . . .
H24B H 0.047036 0.045193 0.485119 0.049 Uiso 1 1 calc R U . . .
H24C H 0.104141 0.049600 0.400943 0.049 Uiso 1 1 calc R U . . .
C25 C 0.2384(5) 0.09175(18) 0.5863(3) 0.0337(10) Uani 1 1 d . . . . .
H25A H 0.328825 0.092261 0.613900 0.051 Uiso 1 1 calc R U . . .
H25B H 0.186314 0.065390 0.612877 0.051 Uiso 1 1 calc R U . . .
H25C H 0.199803 0.128446 0.588346 0.051 Uiso 1 1 calc R U . . .
C26 C 0.6042(4) 0.15656(14) 0.3535(2) 0.0201(7) Uani 1 1 d . . . . .
C27 C 0.6020(4) 0.20662(15) 0.2980(2) 0.0237(8) Uani 1 1 d . . . . .
H27A H 0.526503 0.204030 0.255671 0.035 Uiso 1 1 calc R U . . .
H27B H 0.683402 0.207718 0.273413 0.035 Uiso 1 1 calc R U . . .
H27C H 0.594830 0.240151 0.329528 0.035 Uiso 1 1 calc R U . . .
C28 C 0.6262(4) 0.10495(15) 0.3042(3) 0.0264(8) Uani 1 1 d . . . . .
H28A H 0.630531 0.072611 0.339354 0.040 Uiso 1 1 calc R U . . .
H28B H 0.708891 0.108547 0.281441 0.040 Uiso 1 1 calc R U . . .
H28C H 0.553227 0.100766 0.260487 0.040 Uiso 1 1 calc R U . . .
C29 C 0.7194(4) 0.16213(18) 0.4216(3) 0.0287(8) Uani 1 1 d . . . . .
H29A H 0.706566 0.194797 0.453826 0.043 Uiso 1 1 calc R U . . .
H29B H 0.801724 0.165666 0.398383 0.043 Uiso 1 1 calc R U . . .
H29C H 0.723503 0.129468 0.456057 0.043 Uiso 1 1 calc R U . . .
C30 C 0.5471(4) 0.28613(14) 0.6664(2) 0.0221(7) Uani 1 1 d . . . . .
C31 C 0.6859(5) 0.26178(17) 0.6840(3) 0.0309(9) Uani 1 1 d . . . . .
H31A H 0.722167 0.256541 0.633303 0.046 Uiso 1 1 calc R U . . .
H31B H 0.681822 0.226316 0.711275 0.046 Uiso 1 1 calc R U . . .
H31C H 0.742461 0.286927 0.718853 0.046 Uiso 1 1 calc R U . . .
C32 C 0.4597(5) 0.24161(16) 0.6211(3) 0.0322(9) Uani 1 1 d . . . . .
H32A H 0.368759 0.254823 0.610886 0.048 Uiso 1 1 calc R U . . .
H32B H 0.463183 0.208207 0.653997 0.048 Uiso 1 1 calc R U . . .
H32C H 0.491397 0.233484 0.569733 0.048 Uiso 1 1 calc R U . . .
C33 C 0.4975(5) 0.29893(18) 0.7473(2) 0.0303(9) Uani 1 1 d . . . . .
H33A H 0.554575 0.326589 0.776643 0.045 Uiso 1 1 calc R U . . .
H33B H 0.499030 0.265326 0.779643 0.045 Uiso 1 1 calc R U . . .
H33C H 0.407358 0.313028 0.737152 0.045 Uiso 1 1 calc R U . . .
C34 C 0.3952(4) 0.39030(14) 0.5932(2) 0.0199(7) Uani 1 1 d . . . . .
C35 C 0.2775(4) 0.35066(16) 0.5852(2) 0.0241(8) Uani 1 1 d . . . . .
H35A H 0.286924 0.323573 0.543077 0.036 Uiso 1 1 calc R U . . .
H35B H 0.195903 0.371388 0.570849 0.036 Uiso 1 1 calc R U . . .
H35C H 0.274761 0.331753 0.636666 0.036 Uiso 1 1 calc R U . . .
C36 C 0.3892(4) 0.42704(16) 0.6673(3) 0.0271(8) Uani 1 1 d . . . . .
H36A H 0.409896 0.405152 0.716453 0.041 Uiso 1 1 calc R U . . .
H36B H 0.300643 0.442495 0.665251 0.041 Uiso 1 1 calc R U . . .
H36C H 0.453186 0.456900 0.667274 0.041 Uiso 1 1 calc R U . . .
C37 C 0.3781(4) 0.42611(16) 0.5168(2) 0.0260(8) Uani 1 1 d . . . . .
H37A H 0.454783 0.450149 0.517107 0.039 Uiso 1 1 calc R U . . .
H37B H 0.298612 0.448520 0.515707 0.039 Uiso 1 1 calc R U . . .
H37C H 0.370211 0.402480 0.469038 0.039 Uiso 1 1 calc R U . . .
C38 C 0.7013(4) 0.39521(15) 0.6403(2) 0.0208(7) Uani 1 1 d . . . . .
C39 C 0.7133(4) 0.40512(16) 0.7319(2) 0.0251(8) Uani 1 1 d . . . . .
H39A H 0.630006 0.419624 0.745626 0.038 Uiso 1 1 calc R U . . .
H39B H 0.783773 0.431636 0.747969 0.038 Uiso 1 1 calc R U . . .
H39C H 0.733710 0.370394 0.760472 0.038 Uiso 1 1 calc R U . . .
C40 C 0.8309(4) 0.37029(17) 0.6206(2) 0.0253(8) Uani 1 1 d . . . . .
H40A H 0.847098 0.335301 0.649081 0.038 Uiso 1 1 calc R U . . .
H40B H 0.903441 0.395661 0.637690 0.038 Uiso 1 1 calc R U . . .
H40C H 0.824862 0.364046 0.562334 0.038 Uiso 1 1 calc R U . . .
C41 C 0.6873(4) 0.45087(15) 0.5959(2) 0.0244(8) Uani 1 1 d . . . . .
H41A H 0.672236 0.444543 0.537598 0.037 Uiso 1 1 calc R U . . .
H41B H 0.768088 0.472277 0.609677 0.037 Uiso 1 1 calc R U . . .
H41C H 0.612825 0.471149 0.612344 0.037 Uiso 1 1 calc R U . . .

loop_
_atom_site_aniso_label
_atom_site_aniso_U_11
_atom_site_aniso_U_22
_atom_site_aniso_U_33
_atom_site_aniso_U_23
_atom_site_aniso_U_13
_atom_site_aniso_U_12
Fe1 0.0136(3) 0.0159(2) 0.0158(3) -0.00027(17) 0.00290(19) 0.00001(17)
Te1 0.01576(14) 0.02814(14) 0.01586(14) -0.00566(8) 0.00350(9) -0.00263(8)
P1 0.0157(4) 0.0176(4) 0.0125(4) 0.0006(3) 0.0017(3) 0.0005(3)
N1 0.0140(15) 0.0181(12) 0.0154(14) -0.0008(10) 0.0031(11) -0.0001(10)
N2 0.0165(15) 0.0167(12) 0.0163(14) -0.0015(10) 0.0022(12) 0.0005(11)
N3 0.0145(15) 0.0176(12) 0.0143(14) -0.0007(10) 0.0023(11) 0.0004(11)
C1 0.0189(18) 0.0170(14) 0.0137(16) -0.0018(12) 0.0008(13) -0.0017(12)
C2 0.0203(19) 0.0209(16) 0.0206(17) 0.0025(13) 0.0062(14) -0.0017(13)
C3 0.0148(17) 0.0269(17) 0.0240(19) -0.0004(14) 0.0071(14) -0.0011(14)
C4 0.0160(17) 0.0213(16) 0.0208(17) -0.0027(13) 0.0038(14) 0.0007(13)
C5 0.0159(17) 0.0173(14) 0.0145(16) -0.0025(12) 0.0009(13) -0.0007(12)
C6 0.0134(16) 0.0187(15) 0.0155(16) -0.0022(12) 0.0016(13) -0.0013(12)
C7 0.0171(17) 0.0180(14) 0.0172(16) -0.0010(12) 0.0007(13) 0.0002(12)
C8 0.0214(19) 0.0193(15) 0.0214(18) 0.0026(13) 0.0033(14) 0.0011(13)
C9 0.0190(18) 0.0176(14) 0.0144(16) -0.0004(12) 0.0026(13) -0.0005(12)
C10 0.0174(18) 0.0217(16) 0.0233(19) 0.0015(13) 0.0040(14) 0.0025(13)
C11 0.026(2) 0.0247(17) 0.031(2) -0.0061(15) 0.0066(17) 0.0025(15)
C12 0.0182(19) 0.0298(18) 0.028(2) 0.0031(15) -0.0010(15) 0.0008(15)
C13 0.021(2) 0.0247(17) 0.037(2) 0.0082(16) 0.0060(17) 0.0079(15)
C14 0.0203(18) 0.0198(15) 0.0181(17) 0.0007(12) 0.0051(14) -0.0005(13)
C15 0.0196(19) 0.0258(16) 0.0201(18) 0.0016(14) 0.0080(15) 0.0006(14)
C16 0.027(2) 0.0237(17) 0.041(2) -0.0045(16) 0.0159(19) -0.0056(15)
C17 0.034(2) 0.042(2) 0.020(2) 0.0070(16) 0.0071(17) 0.0056(18)
C18 0.0179(18) 0.0199(15) 0.0137(16) -0.0003(12) 0.0037(14) -0.0002(13)
C19 0.0225(19) 0.0189(15) 0.0177(17) -0.0002(13) 0.0033(14) 0.0016(13)
C20 0.0234(19) 0.0190(15) 0.0206(18) 0.0003(13) 0.0028(15) 0.0031(13)
C21 0.0190(18) 0.0176(15) 0.0159(16) -0.0029(12) 0.0023(13) 0.0017(13)
C22 0.033(2) 0.0185(16) 0.031(2) 0.0033(14) 0.0134(17) 0.0014(15)
C23 0.055(3) 0.0210(18) 0.055(3) 0.0112(19) 0.029(3) 0.0057(19)
C24 0.034(3) 0.0286(19) 0.037(2) -0.0027(17) 0.012(2) -0.0103(17)
C25 0.043(3) 0.036(2) 0.024(2) 0.0092(17) 0.0122(19) 0.0100(19)
C26 0.0192(18) 0.0207(15) 0.0204(18) -0.0020(13) 0.0024(14) 0.0027(13)
C27 0.023(2) 0.0247(17) 0.0244(19) 0.0011(14) 0.0082(15) 0.0016(14)
C28 0.028(2) 0.0254(17) 0.027(2) -0.0066(15) 0.0084(16) 0.0039(15)
C29 0.017(2) 0.036(2) 0.031(2) -0.0056(17) -0.0016(16) 0.0002(16)
C30 0.0220(19) 0.0217(16) 0.0221(19) 0.0072(13) 0.0011(15) -0.0013(14)
C31 0.033(2) 0.0281(18) 0.030(2) 0.0092(16) -0.0006(18) 0.0082(17)
C32 0.038(3) 0.0211(17) 0.037(2) 0.0063(16) -0.0001(19) -0.0061(16)
C33 0.031(2) 0.040(2) 0.021(2) 0.0109(16) 0.0042(17) -0.0030(17)
C34 0.0185(18) 0.0212(15) 0.0199(18) -0.0007(13) 0.0017(14) 0.0036(13)
C35 0.0210(19) 0.0290(18) 0.0220(19) -0.0024(14) 0.0023(15) -0.0014(15)
C36 0.023(2) 0.0307(19) 0.028(2) -0.0090(16) 0.0060(16) 0.0016(15)
C37 0.025(2) 0.0243(17) 0.027(2) 0.0052(14) -0.0021(16) 0.0031(15)
C38 0.0191(18) 0.0246(16) 0.0182(18) -0.0009(13) 0.0009(14) -0.0027(13)
C39 0.023(2) 0.0334(19) 0.0185(18) -0.0037(15) 0.0001(15) -0.0038(15)
C40 0.0172(19) 0.0354(19) 0.0230(19) -0.0042(15) 0.0017(15) -0.0021(15)
C41 0.025(2) 0.0243(17) 0.0238(19) -0.0015(14) 0.0030(15) -0.0066(14)

loop_
_atom_type_symbol
_atom_type_description
_atom_type_scat_dispersion_real
_atom_type_scat_dispersion_imag
_atom_type_scat_source
C C 0.0033 0.0016 'International Tables Vol C Tables 4.2.6.8 and 6.1.1.4'
H H 0.0000 0.0000 'International Tables Vol C Tables 4.2.6.8 and 6.1.1.4'
Fe Fe 0.3463 0.8444 'International Tables Vol C Tables 4.2.6.8 and 6.1.1.4'
N N 0.0061 0.0033 'International Tables Vol C Tables 4.2.6.8 and 6.1.1.4'
P P 0.1023 0.0942 'International Tables Vol C Tables 4.2.6.8 and 6.1.1.4'
Te Te -0.5308 1.6751 'International Tables Vol C Tables 4.2.6.8 and 6.1.1.4'

loop_
_exptl_crystal_face_index_h
_exptl_crystal_face_index_k
_exptl_crystal_face_index_l
_exptl_crystal_face_perp_dist
10 -20 -13 0.0662
6 22 13 0.1109
13 11 -12 0.0751
-6 8 22 0.0859
-7 7 21 0.0839
-5 -2 23 0.0908
-10 22 10 0.0766
0 15 -21 0.0977
10 -25 -6 0.0638
1 -17 -21 0.0844
-12 -8 14 0.0623

loop_
_geom_angle_atom_site_label_1
_geom_angle_atom_site_label_2
_geom_angle_atom_site_label_3
_geom_angle
_geom_angle_site_symmetry_1
_geom_angle_site_symmetry_3
_geom_angle_publ_flag
N1 Fe1 Te1 124.88(9) . . ?
N1 Fe1 N3 77.96(12) . . ?
N2 Fe1 Te1 107.42(9) . . ?
N2 Fe1 N1 78.42(12) . . ?
N2 Fe1 N3 145.32(12) . . ?
N3 Fe1 Te1 106.87(8) . . ?
P1 Te1 Fe1 113.11(3) . . ?
C30 P1 Te1 109.23(13) . . ?
C30 P1 C38 111.22(17) . . ?
C34 P1 Te1 110.26(12) . . ?
C34 P1 C30 111.05(17) . . ?
C34 P1 C38 110.44(16) . . ?
C38 P1 Te1 104.46(12) . . ?
C1 N1 Fe1 117.8(2) . . ?
C1 N1 C5 124.2(3) . . ?
C5 N1 Fe1 118.0(2) . . ?
C18 N2 Fe1 114.5(2) . . ?
C21 N2 Fe1 138.1(3) . . ?
C21 N2 C18 106.8(3) . . ?
C6 N3 Fe1 114.2(2) . . ?
C9 N3 Fe1 137.8(3) . . ?
C9 N3 C6 107.5(3) . . ?
N1 C1 C2 118.0(3) . . ?
N1 C1 C18 112.1(3) . . ?
C2 C1 C18 129.9(3) . . ?
C3 C2 C1 118.6(3) . . ?
C2 C3 C4 121.8(3) . . ?
C3 C4 C5 118.2(3) . . ?
N1 C5 C4 118.4(3) . . ?
N1 C5 C6 111.8(3) . . ?
C4 C5 C6 129.8(3) . . ?
N3 C6 C5 115.4(3) . . ?
N3 C6 C7 109.3(3) . . ?
C7 C6 C5 135.0(3) . . ?
C6 C7 C10 130.7(3) . . ?
C8 C7 C6 105.2(3) . . ?
C8 C7 C10 124.1(3) . . ?
C9 C8 C7 108.6(3) . . ?
N3 C9 C8 109.4(3) . . ?
N3 C9 C14 124.5(3) . . ?
C8 C9 C14 126.1(3) . . ?
C7 C10 C11 110.7(3) . . ?
C7 C10 C12 110.9(3) . . ?
C7 C10 C13 110.3(3) . . ?
C11 C10 C12 111.7(3) . . ?
C13 C10 C11 106.6(3) . . ?
C13 C10 C12 106.5(3) . . ?
C9 C14 C15 112.6(3) . . ?
C9 C14 C16 109.0(3) . . ?
C9 C14 C17 109.0(3) . . ?
C15 C14 C16 109.2(3) . . ?
C15 C14 C17 107.6(3) . . ?
C16 C14 C17 109.3(3) . . ?
N2 C18 C1 115.3(3) . . ?
N2 C18 C19 109.5(3) . . ?
C19 C18 C1 135.1(3) . . ?
C18 C19 C22 130.8(3) . . ?
C20 C19 C18 105.4(3) . . ?
C20 C19 C22 123.8(3) . . ?
C21 C20 C19 108.6(3) . . ?
N2 C21 C20 109.6(3) . . ?
N2 C21 C26 124.4(3) . . ?
C20 C21 C26 125.9(3) . . ?
C19 C22 C23 110.1(3) . . ?
C19 C22 C24 110.7(3) . . ?
C19 C22 C25 109.9(3) . . ?
C24 C22 C23 107.2(4) . . ?
C25 C22 C23 106.2(4) . . ?
C25 C22 C24 112.5(4) . . ?
C21 C26 C27 111.7(3) . . ?
C21 C26 C28 109.8(3) . . ?
C21 C26 C29 109.3(3) . . ?
C27 C26 C28 108.5(3) . . ?
C27 C26 C29 109.1(3) . . ?
C29 C26 C28 108.5(3) . . ?
C31 C30 P1 108.4(3) . . ?
C31 C30 C32 106.7(3) . . ?
C31 C30 C33 108.4(3) . . ?
C32 C30 P1 110.7(3) . . ?
C32 C30 C33 109.6(3) . . ?
C33 C30 P1 112.8(3) . . ?
C35 C34 P1 109.7(2) . . ?
C35 C34 C37 106.5(3) . . ?
C36 C34 P1 112.2(3) . . ?
C36 C34 C35 108.7(3) . . ?
C36 C34 C37 109.1(3) . . ?
C37 C34 P1 110.5(3) . . ?
C39 C38 P1 112.9(3) . . ?
C39 C38 C41 109.3(3) . . ?
C40 C38 P1 111.0(3) . . ?
C40 C38 C39 108.6(3) . . ?
C40 C38 C41 105.7(3) . . ?
C41 C38 P1 109.0(3) . . ?

loop_
_geom_bond_atom_site_label_1
_geom_bond_atom_site_label_2
_geom_bond_distance
_geom_bond_site_symmetry_2
_geom_bond_publ_flag
Fe1 Te1 2.7427(6) . ?
Fe1 N1 2.038(3) . ?
Fe1 N2 2.028(3) . ?
Fe1 N3 2.040(3) . ?
Te1 P1 2.4158(9) . ?
P1 C30 1.904(4) . ?
P1 C34 1.904(4) . ?
P1 C38 1.916(4) . ?
N1 C1 1.353(4) . ?
N1 C5 1.355(4) . ?
N2 C18 1.402(5) . ?
N2 C21 1.365(4) . ?
N3 C6 1.396(4) . ?
N3 C9 1.360(4) . ?
C1 C2 1.404(5) . ?
C1 C18 1.462(5) . ?
C2 C3 1.384(5) . ?
C3 C4 1.389(5) . ?
C4 C5 1.398(5) . ?
C5 C6 1.465(5) . ?
C6 C7 1.411(5) . ?
C7 C8 1.409(5) . ?
C7 C10 1.521(5) . ?
C8 C9 1.389(5) . ?
C9 C14 1.510(5) . ?
C10 C11 1.541(5) . ?
C10 C12 1.542(5) . ?
C10 C13 1.540(5) . ?
C14 C15 1.528(5) . ?
C14 C16 1.535(5) . ?
C14 C17 1.540(6) . ?
C18 C19 1.408(5) . ?
C19 C20 1.402(5) . ?
C19 C22 1.524(5) . ?
C20 C21 1.389(5) . ?
C21 C26 1.512(5) . ?
C22 C23 1.540(5) . ?
C22 C24 1.537(7) . ?
C22 C25 1.533(6) . ?
C26 C27 1.531(5) . ?
C26 C28 1.537(5) . ?
C26 C29 1.534(6) . ?
C30 C31 1.535(6) . ?
C30 C32 1.540(6) . ?
C30 C33 1.542(6) . ?
C34 C35 1.538(5) . ?
C34 C36 1.536(5) . ?
C34 C37 1.538(5) . ?
C38 C39 1.541(5) . ?
C38 C40 1.538(5) . ?
C38 C41 1.543(5) . ?

loop_
_twin_individual_id
_twin_individual_mass_fraction_refined
_oxdiff_twin_reflns_isolated
_oxdiff_twin_reflns_overlapped
_twin_individual_twin_lattice_type
_twin_individual_twin_matrix_11
_twin_individual_twin_matrix_12
_twin_individual_twin_matrix_13
_twin_individual_twin_matrix_21
_twin_individual_twin_matrix_22
_twin_individual_twin_matrix_23
_twin_individual_twin_matrix_31
_twin_individual_twin_matrix_32
_twin_individual_twin_matrix_33
1 0.6389(14) 13704 130676 ref 1.0000 0.0000 0.0000 0.0000 1.0000 0.0000 0.0000 0.0000 1.0000
2 0.3611(14) 13527 130676 nmt 0.9988 0.0049 -0.0001 -0.0307 0.9986 0.0243 -0.0004 -0.0108 0.9997
